data_7124886
loop_
_publ_author_name
'Xu, Wei'
'Chen, Ming'
'Sun, Ning'
'Liu, Yuanhong'

_publ_section_title
;
 Gold-catalyzed cyclization of 1,6-diynyl dithioacetals via 1,7-carbene
 transfer and aromatic C-H functionalization.
;
_journal_issue 73
_journal_name_full 'Chemical communications (Cambridge, England)'
_journal_page_first 11000
_journal_page_last 11003
_journal_paper_doi 10.1039/c6cc05302e
_journal_volume 52
_journal_year 2016
_chemical_formula_moiety 'C28 H24 O3 S2'
_chemical_formula_sum 'C28 H24 O3 S2'
_chemical_formula_weight 472.59
_space_group_crystal_system triclinic
_space_group_IT_number 2
_space_group_name_Hall '-P 1'
_space_group_name_H-M_alt 'P -1'
_atom_sites_solution_hydrogens geom
_atom_sites_solution_primary direct
_audit_creation_date 2015-12-01
_audit_creation_method
;
Olex2 1.2
(compiled 2014.07.22 svn.r2960 for OlexSys, GUI svn.r4862)
;
_audit_update_record
;
2016-06-14 deposited with the CCDC.
2016-08-10 downloaded from the CCDC.
;
_cell_angle_alpha 108.538(3)
_cell_angle_beta 104.931(3)
_cell_angle_gamma 90.240(3)
_cell_formula_units_Z 2
_cell_length_a 9.8628(16)
_cell_length_b 11.7010(19)
_cell_length_c 12.236(2)
_cell_measurement_reflns_used 2243
_cell_measurement_temperature 273(2)
_cell_measurement_theta_max 27.43
_cell_measurement_theta_min 2.41
_cell_volume 1287.9(4)
_computing_cell_refinement 'SAINT v7.68A (Bruker, 2009)'
_computing_data_reduction 'SAINT v7.68A (Bruker, 2009)'
_computing_molecular_graphics 'Olex2 (Dolomanov et al., 2009)'
_computing_publication_material 'Olex2 (Dolomanov et al., 2009)'
_computing_structure_refinement 'XL (Sheldrick, 2008)'
_computing_structure_solution 'ShelXS (Sheldrick, 2008)'
_diffrn_ambient_temperature 273.15
_diffrn_measured_fraction_theta_full 0.999
_diffrn_measured_fraction_theta_max 0.978
_diffrn_measurement_device_type 'Bruker APEX-II CCD'
_diffrn_measurement_method '\f and \w scans'
_diffrn_radiation_monochromator graphite
_diffrn_radiation_type MoK\a
_diffrn_radiation_wavelength 0.71073
_diffrn_reflns_av_R_equivalents 0.0305
_diffrn_reflns_av_unetI/netI 0.0679
_diffrn_reflns_Laue_measured_fraction_full 0.999
_diffrn_reflns_Laue_measured_fraction_max 0.978
_diffrn_reflns_limit_h_max 9
_diffrn_reflns_limit_h_min -14
_diffrn_reflns_limit_k_max 16
_diffrn_reflns_limit_k_min -16
_diffrn_reflns_limit_l_max 17
_diffrn_reflns_limit_l_min -17
_diffrn_reflns_number 12851
_diffrn_reflns_point_group_measured_fraction_full 0.999
_diffrn_reflns_point_group_measured_fraction_max 0.978
_diffrn_reflns_theta_full 26.000
_diffrn_reflns_theta_max 30.538
_diffrn_reflns_theta_min 1.825
_diffrn_standards_number 0
_exptl_absorpt_coefficient_mu 0.233
_exptl_absorpt_correction_T_max 0.7461
_exptl_absorpt_correction_T_min 0.5860
_exptl_absorpt_correction_type multi-scan
_exptl_absorpt_process_details
;
SADABS-2008/1 (Bruker,2008) was used for absorption correction.
wR2(int) was 0.0725 before and 0.0362 after correction.
The Ratio of minimum to maximum transmission is 0.7854.
The \l/2 correction factor is 0.0015.
;
_exptl_crystal_colour colourless
_exptl_crystal_density_diffrn 1.219
_exptl_crystal_description block
_exptl_crystal_F_000 496
_exptl_crystal_size_max 0.15
_exptl_crystal_size_mid 0.12
_exptl_crystal_size_min 0.05
_refine_diff_density_max 0.214
_refine_diff_density_min -0.359
_refine_diff_density_rms 0.042
_refine_ls_extinction_method none
_refine_ls_goodness_of_fit_ref 0.888
_refine_ls_hydrogen_treatment constr
_refine_ls_matrix_type full
_refine_ls_number_parameters 301
_refine_ls_number_reflns 7718
_refine_ls_number_restraints 0
_refine_ls_restrained_S_all 0.888
_refine_ls_R_factor_all 0.1132
_refine_ls_R_factor_gt 0.0483
_refine_ls_shift/su_max 0.004
_refine_ls_shift/su_mean 0.000
_refine_ls_structure_factor_coef Fsqd
_refine_ls_weighting_details 'w=1/[\s^2^(Fo^2^)+(0.0601P)^2^] where P=(Fo^2^+2Fc^2^)/3'
_refine_ls_weighting_scheme calc
_refine_ls_wR_factor_gt 0.1134
_refine_ls_wR_factor_ref 0.1295
_reflns_Friedel_coverage 0.000
_reflns_number_gt 3759
_reflns_number_total 7718
_reflns_threshold_expression 'I > 2\s(I)'
_cod_data_source_file c6cc05302e2.cif
_cod_data_source_block mo_dm15876_0m
_cod_database_code 7124886
_shelxl_version_number 2014-3
_shelx_space_group_comment
;
The symmetry employed for this shelxl refinement is uniquely defined
by the following loop, which should always be used as a source of
symmetry information in preference to the above space-group names.
They are only intended as comments.
;
_shelx_estimated_absorpt_t_max 0.988
_shelx_estimated_absorpt_t_min 0.966
_olex2_refinement_description
;
1. Fixed Uiso
 At 1.2 times of:
  All C(H) groups, All C(H,H) groups
 At 1.5 times of:
  All C(H,H,H) groups
2.a Ternary CH refined with riding coordinates:
 C8(H8)
2.b Secondary CH2 refined with riding coordinates:
 C18(H18A,H18B), C19(H19A,H19B)
2.c Aromatic/amide H refined with riding coordinates:
 C3(H3), C11(H11), C12(H12), C13(H13), C14(H14), C21(H21), C22(H22), C23(H23),
 C24(H24), C25(H25)
2.d Idealised Me refined as rotating group:
 C26(H26A,H26B,H26C), C27(H27A,H27B,H27C), C28(H28A,H28B,H28C)
;
_olex2_submission_special_instructions 'No special instructions were received'

loop_
_space_group_symop_operation_xyz
'x, y, z'
'-x, -y, -z'

loop_
_atom_site_label
_atom_site_type_symbol
_atom_site_fract_x
_atom_site_fract_y
_atom_site_fract_z
_atom_site_U_iso_or_equiv
_atom_site_adp_type
_atom_site_occupancy
_atom_site_site_symmetry_order
_atom_site_calc_flag
_atom_site_refinement_flags_posn
S1 S 0.69395(6) -0.14366(5) 0.23093(4) 0.06429(18) Uani 1 1 d .
S2 S 0.79448(5) 0.10324(5) 0.44603(4) 0.05571(16) Uani 1 1 d .
O1 O 0.62656(13) 0.10100(11) 0.96208(10) 0.0497(3) Uani 1 1 d .
O2 O 0.77836(14) 0.32789(11) 1.03822(11) 0.0570(4) Uani 1 1 d .
O3 O 0.88720(15) 0.39575(11) 0.88777(12) 0.0573(4) Uani 1 1 d .
C1 C 0.68825(17) -0.00838(15) 0.57712(14) 0.0377(4) Uani 1 1 d .
C2 C 0.72488(17) 0.09350(15) 0.69211(14) 0.0379(4) Uani 1 1 d .
C3 C 0.79771(18) 0.20666(15) 0.72708(15) 0.0418(4) Uani 1 1 d .
H3 H 0.8332 0.2305 0.6734 0.050 Uiso 1 1 calc R
C4 C 0.81653(18) 0.28354(15) 0.84355(16) 0.0444(4) Uani 1 1 d .
C5 C 0.75919(18) 0.24971(16) 0.92288(15) 0.0443(4) Uani 1 1 d .
C6 C 0.68731(18) 0.13586(16) 0.88772(14) 0.0405(4) Uani 1 1 d .
C7 C 0.67139(17) 0.05796(15) 0.77227(14) 0.0374(4) Uani 1 1 d .
C8 C 0.60243(17) -0.06949(15) 0.71765(14) 0.0384(4) Uani 1 1 d .
H8 H 0.5028 -0.0699 0.7168 0.046 Uiso 1 1 calc R
C9 C 0.61521(17) -0.10136(15) 0.59082(14) 0.0386(4) Uani 1 1 d .
C10 C 0.56209(18) -0.20962(15) 0.49605(15) 0.0425(4) Uani 1 1 d .
C11 C 0.4833(2) -0.30391(17) 0.50661(18) 0.0541(5) Uani 1 1 d .
H11 H 0.4647 -0.2957 0.5793 0.065 Uiso 1 1 calc R
C12 C 0.4335(2) -0.40787(18) 0.4114(2) 0.0655(6) Uani 1 1 d .
H12 H 0.3803 -0.4689 0.4195 0.079 Uiso 1 1 calc R
C13 C 0.4622(2) -0.4222(2) 0.3032(2) 0.0702(6) Uani 1 1 d .
H13 H 0.4296 -0.4938 0.2396 0.084 Uiso 1 1 calc R
C14 C 0.5365(2) -0.33403(19) 0.28869(18) 0.0605(6) Uani 1 1 d .
H14 H 0.5538 -0.3455 0.2149 0.073 Uiso 1 1 calc R
C15 C 0.58902(19) -0.22381(16) 0.38374(15) 0.0465(5) Uani 1 1 d .
C16 C 0.66415(18) -0.12709(17) 0.37064(15) 0.0456(4) Uani 1 1 d .
C17 C 0.71408(17) -0.02025(16) 0.46510(14) 0.0418(4) Uani 1 1 d .
C18 C 0.8783(2) -0.0918(2) 0.2839(2) 0.0761(7) Uani 1 1 d .
H18A H 0.9258 -0.1360 0.3353 0.091 Uiso 1 1 calc R
H18B H 0.9173 -0.1104 0.2158 0.091 Uiso 1 1 calc R
C19 C 0.9080(2) 0.0396(2) 0.35099(19) 0.0734(7) Uani 1 1 d .
H19A H 0.9004 0.0824 0.2938 0.088 Uiso 1 1 calc R
H19B H 1.0047 0.0547 0.4005 0.088 Uiso 1 1 calc R
C20 C 0.67532(18) -0.15084(15) 0.78512(14) 0.0399(4) Uani 1 1 d .
C21 C 0.6120(2) -0.19640(17) 0.85133(17) 0.0523(5) Uani 1 1 d .
H21 H 0.5192 -0.1823 0.8508 0.063 Uiso 1 1 calc R
C22 C 0.6843(3) -0.26375(18) 0.91971(18) 0.0634(6) Uani 1 1 d .
H22 H 0.6396 -0.2943 0.9642 0.076 Uiso 1 1 calc R
C23 C 0.8195(3) -0.2846(2) 0.9213(2) 0.0726(7) Uani 1 1 d .
H23 H 0.8684 -0.3284 0.9679 0.087 Uiso 1 1 calc R
C24 C 0.8836(3) -0.2416(2) 0.8549(3) 0.0846(8) Uani 1 1 d .
H24 H 0.9759 -0.2575 0.8547 0.102 Uiso 1 1 calc R
C25 C 0.8124(2) -0.1740(2) 0.7870(2) 0.0658(6) Uani 1 1 d .
H25 H 0.8578 -0.1441 0.7424 0.079 Uiso 1 1 calc R
C26 C 0.7226(2) 0.0832(2) 1.06312(17) 0.0653(6) Uani 1 1 d .
H26A H 0.7956 0.0366 1.0379 0.098 Uiso 1 1 calc GR
H26B H 0.6731 0.0405 1.0987 0.098 Uiso 1 1 calc GR
H26C H 0.7637 0.1603 1.1208 0.098 Uiso 1 1 calc GR
C27 C 0.6779(3) 0.4141(2) 1.0494(2) 0.0947(9) Uani 1 1 d .
H27A H 0.5847 0.3729 1.0193 0.142 Uiso 1 1 calc GR
H27B H 0.6872 0.4660 1.0042 0.142 Uiso 1 1 calc GR
H27C H 0.6936 0.4618 1.1322 0.142 Uiso 1 1 calc GR
C28 C 0.9578(2) 0.42975(19) 0.8146(2) 0.0680(6) Uani 1 1 d .
H28A H 0.8900 0.4371 0.7458 0.102 Uiso 1 1 calc GR
H28B H 1.0189 0.3692 0.7891 0.102 Uiso 1 1 calc GR
H28C H 1.0126 0.5061 0.8593 0.102 Uiso 1 1 calc GR

loop_
_atom_site_aniso_label
_atom_site_aniso_U_11
_atom_site_aniso_U_22
_atom_site_aniso_U_33
_atom_site_aniso_U_23
_atom_site_aniso_U_13
_atom_site_aniso_U_12
S1 0.0709(4) 0.0838(4) 0.0329(2) 0.0112(2) 0.0154(2) 0.0171(3)
S2 0.0555(3) 0.0673(3) 0.0486(3) 0.0212(2) 0.0188(2) 0.0050(2)
O1 0.0534(8) 0.0621(8) 0.0361(6) 0.0170(6) 0.0156(6) 0.0083(6)
O2 0.0692(9) 0.0528(8) 0.0367(7) 0.0009(6) 0.0110(6) 0.0087(7)
O3 0.0675(9) 0.0448(8) 0.0502(8) 0.0044(6) 0.0145(7) -0.0082(6)
C1 0.0356(9) 0.0420(9) 0.0330(8) 0.0117(7) 0.0062(7) 0.0101(7)
C2 0.0348(9) 0.0427(10) 0.0329(8) 0.0104(7) 0.0060(7) 0.0083(7)
C3 0.0424(10) 0.0451(10) 0.0379(9) 0.0135(8) 0.0113(7) 0.0072(8)
C4 0.0444(10) 0.0390(10) 0.0418(10) 0.0073(8) 0.0059(8) 0.0060(8)
C5 0.0452(10) 0.0481(11) 0.0325(8) 0.0060(8) 0.0074(8) 0.0099(8)
C6 0.0382(9) 0.0491(10) 0.0346(9) 0.0141(8) 0.0102(7) 0.0096(8)
C7 0.0352(9) 0.0414(9) 0.0337(8) 0.0108(7) 0.0078(7) 0.0075(7)
C8 0.0329(9) 0.0441(10) 0.0353(8) 0.0107(7) 0.0074(7) 0.0040(7)
C9 0.0392(9) 0.0411(9) 0.0316(8) 0.0105(7) 0.0049(7) 0.0099(7)
C10 0.0426(10) 0.0399(10) 0.0397(9) 0.0130(8) 0.0025(7) 0.0101(8)
C11 0.0570(12) 0.0476(11) 0.0488(11) 0.0154(9) -0.0002(9) 0.0041(9)
C12 0.0708(15) 0.0448(12) 0.0649(14) 0.0154(10) -0.0051(11) -0.0028(10)
C13 0.0816(16) 0.0476(13) 0.0560(14) 0.0004(10) -0.0033(11) 0.0076(11)
C14 0.0696(14) 0.0525(12) 0.0425(11) 0.0021(9) 0.0035(9) 0.0153(11)
C15 0.0462(10) 0.0474(11) 0.0355(9) 0.0062(8) 0.0026(8) 0.0148(8)
C16 0.0435(10) 0.0558(11) 0.0319(9) 0.0092(8) 0.0070(7) 0.0138(9)
C17 0.0390(9) 0.0503(10) 0.0342(8) 0.0120(8) 0.0091(7) 0.0129(8)
C18 0.0610(14) 0.116(2) 0.0579(13) 0.0268(14) 0.0292(11) 0.0344(14)
C19 0.0516(13) 0.123(2) 0.0510(12) 0.0309(14) 0.0198(10) 0.0117(13)
C20 0.0412(10) 0.0417(9) 0.0360(9) 0.0127(7) 0.0092(7) 0.0046(7)
C21 0.0566(12) 0.0541(11) 0.0492(11) 0.0169(9) 0.0199(9) 0.0056(9)
C22 0.0973(18) 0.0524(12) 0.0447(11) 0.0202(10) 0.0216(11) 0.0017(12)
C23 0.0893(18) 0.0639(14) 0.0598(14) 0.0294(12) 0.0007(12) 0.0146(13)
C24 0.0576(15) 0.102(2) 0.113(2) 0.0666(18) 0.0163(14) 0.0253(13)
C25 0.0496(12) 0.0852(16) 0.0842(16) 0.0529(13) 0.0231(11) 0.0193(11)
C26 0.0778(15) 0.0769(15) 0.0422(11) 0.0253(10) 0.0109(10) 0.0130(12)
C27 0.0817(18) 0.100(2) 0.0736(17) -0.0116(14) 0.0227(14) 0.0329(15)
C28 0.0760(15) 0.0549(13) 0.0684(15) 0.0122(11) 0.0223(12) -0.0108(11)

loop_
_atom_type_symbol
_atom_type_description
_atom_type_scat_dispersion_real
_atom_type_scat_dispersion_imag
_atom_type_scat_source
C C 0.0033 0.0016 'International Tables Vol C Tables 4.2.6.8 and 6.1.1.4'
H H 0.0000 0.0000 'International Tables Vol C Tables 4.2.6.8 and 6.1.1.4'
O O 0.0106 0.0060 'International Tables Vol C Tables 4.2.6.8 and 6.1.1.4'
S S 0.1246 0.1234 'International Tables Vol C Tables 4.2.6.8 and 6.1.1.4'

loop_
_geom_angle_atom_site_label_1
_geom_angle_atom_site_label_2
_geom_angle_atom_site_label_3
_geom_angle
C16 S1 C18 97.85(9)
C17 S2 C19 105.77(10)
C6 O1 C26 115.33(14)
C5 O2 C27 113.91(15)
C4 O3 C28 117.57(15)
C9 C1 C2 108.45(14)
C9 C1 C17 120.43(15)
C17 C1 C2 131.10(16)
C3 C2 C1 132.10(16)
C3 C2 C7 120.67(15)
C7 C2 C1 107.23(15)
C2 C3 H3 120.6
C2 C3 C4 118.70(17)
C4 C3 H3 120.6
O3 C4 C3 123.72(18)
O3 C4 C5 115.54(15)
C3 C4 C5 120.73(17)
O2 C5 C4 119.82(17)
O2 C5 C6 119.84(17)
C6 C5 C4 120.29(15)
O1 C6 C5 121.80(15)
O1 C6 C7 119.19(16)
C7 C6 C5 118.94(17)
C2 C7 C8 111.81(14)
C6 C7 C2 120.60(16)
C6 C7 C8 127.58(16)
C7 C8 H8 109.8
C7 C8 C9 101.19(14)
C7 C8 C20 111.57(13)
C9 C8 H8 109.8
C9 C8 C20 114.26(13)
C20 C8 H8 109.8
C1 C9 C8 111.21(14)
C1 C9 C10 122.09(15)
C10 C9 C8 126.70(16)
C9 C10 C11 123.16(17)
C9 C10 C15 118.19(17)
C11 C10 C15 118.64(16)
C10 C11 H11 119.5
C12 C11 C10 121.0(2)
C12 C11 H11 119.5
C11 C12 H12 119.9
C11 C12 C13 120.2(2)
C13 C12 H12 119.9
C12 C13 H13 119.5
C14 C13 C12 120.9(2)
C14 C13 H13 119.5
C13 C14 H14 119.3
C13 C14 C15 121.3(2)
C15 C14 H14 119.3
C14 C15 C10 117.93(19)
C14 C15 C16 122.90(18)
C16 C15 C10 119.16(15)
C15 C16 S1 119.04(13)
C17 C16 S1 119.31(15)
C17 C16 C15 121.65(16)
C1 C17 S2 119.70(13)
C16 C17 S2 121.64(14)
C16 C17 C1 118.45(17)
S1 C18 H18A 108.8
S1 C18 H18B 108.8
H18A C18 H18B 107.7
C19 C18 S1 113.87(15)
C19 C18 H18A 108.8
C19 C18 H18B 108.8
S2 C19 H19A 108.4
S2 C19 H19B 108.4
C18 C19 S2 115.69(17)
C18 C19 H19A 108.4
C18 C19 H19B 108.4
H19A C19 H19B 107.4
C21 C20 C8 121.88(16)
C21 C20 C25 118.10(17)
C25 C20 C8 119.89(16)
C20 C21 H21 119.5
C20 C21 C22 121.07(19)
C22 C21 H21 119.5
C21 C22 H22 120.0
C23 C22 C21 120.0(2)
C23 C22 H22 120.0
C22 C23 H23 120.1
C22 C23 C24 119.8(2)
C24 C23 H23 120.1
C23 C24 H24 119.8
C23 C24 C25 120.5(2)
C25 C24 H24 119.8
C20 C25 C24 120.5(2)
C20 C25 H25 119.7
C24 C25 H25 119.7
O1 C26 H26A 109.5
O1 C26 H26B 109.5
O1 C26 H26C 109.5
H26A C26 H26B 109.5
H26A C26 H26C 109.5
H26B C26 H26C 109.5
O2 C27 H27A 109.5
O2 C27 H27B 109.5
O2 C27 H27C 109.5
H27A C27 H27B 109.5
H27A C27 H27C 109.5
H27B C27 H27C 109.5
O3 C28 H28A 109.5
O3 C28 H28B 109.5
O3 C28 H28C 109.5
H28A C28 H28B 109.5
H28A C28 H28C 109.5
H28B C28 H28C 109.5

loop_
_geom_bond_atom_site_label_1
_geom_bond_atom_site_label_2
_geom_bond_distance
S1 C16 1.7593(18)
S1 C18 1.796(2)
S2 C17 1.752(2)
S2 C19 1.813(2)
O1 C6 1.367(2)
O1 C26 1.425(2)
O2 C5 1.3800(19)
O2 C27 1.418(2)
O3 C4 1.360(2)
O3 C28 1.410(2)
C1 C2 1.483(2)
C1 C9 1.379(2)
C1 C17 1.422(2)
C2 C3 1.388(2)
C2 C7 1.392(2)
C3 H3 0.9300
C3 C4 1.386(2)
C4 C5 1.394(3)
C5 C6 1.390(3)
C6 C7 1.384(2)
C7 C8 1.502(2)
C8 H8 0.9800
C8 C9 1.515(2)
C8 C20 1.518(2)
C9 C10 1.404(2)
C10 C11 1.405(3)
C10 C15 1.425(2)
C11 H11 0.9300
C11 C12 1.370(3)
C12 H12 0.9300
C12 C13 1.383(3)
C13 H13 0.9300
C13 C14 1.346(3)
C14 H14 0.9300
C14 C15 1.419(3)
C15 C16 1.423(3)
C16 C17 1.387(2)
C18 H18A 0.9700
C18 H18B 0.9700
C18 C19 1.481(3)
C19 H19A 0.9700
C19 H19B 0.9700
C20 C21 1.365(2)
C20 C25 1.376(2)
C21 H21 0.9300
C21 C22 1.395(3)
C22 H22 0.9300
C22 C23 1.353(3)
C23 H23 0.9300
C23 C24 1.355(3)
C24 H24 0.9300
C24 C25 1.390(3)
C25 H25 0.9300
C26 H26A 0.9600
C26 H26B 0.9600
C26 H26C 0.9600
C27 H27A 0.9600
C27 H27B 0.9600
C27 H27C 0.9600
C28 H28A 0.9600
C28 H28B 0.9600
C28 H28C 0.9600

loop_
_geom_torsion_atom_site_label_1
_geom_torsion_atom_site_label_2
_geom_torsion_atom_site_label_3
_geom_torsion_atom_site_label_4
_geom_torsion
S1 C16 C17 S2 4.92(19)
S1 C16 C17 C1 179.66(12)
S1 C18 C19 S2 37.1(2)
O1 C6 C7 C2 176.23(14)
O1 C6 C7 C8 -5.2(2)
O2 C5 C6 O1 4.2(2)
O2 C5 C6 C7 -178.86(14)
O3 C4 C5 O2 -1.0(2)
O3 C4 C5 C6 -178.65(15)
C1 C2 C3 C4 -179.46(15)
C1 C2 C7 C6 -178.93(14)
C1 C2 C7 C8 2.33(17)
C1 C9 C10 C11 -177.76(16)
C1 C9 C10 C15 1.9(2)
C2 C1 C9 C8 -1.98(17)
C2 C1 C9 C10 178.05(14)
C2 C1 C17 S2 -3.8(2)
C2 C1 C17 C16 -178.65(15)
C2 C3 C4 O3 179.35(15)
C2 C3 C4 C5 -2.2(2)
C2 C7 C8 C9 -3.31(17)
C2 C7 C8 C20 118.60(15)
C3 C2 C7 C6 1.3(2)
C3 C2 C7 C8 -177.39(14)
C3 C4 C5 O2 -179.58(15)
C3 C4 C5 C6 2.8(3)
C4 C5 C6 O1 -178.21(15)
C4 C5 C6 C7 -1.3(2)
C5 C6 C7 C2 -0.8(2)
C5 C6 C7 C8 177.72(15)
C6 C7 C8 C9 178.07(15)
C6 C7 C8 C20 -60.0(2)
C7 C2 C3 C4 0.2(2)
C7 C8 C9 C1 3.16(16)
C7 C8 C9 C10 -176.87(15)
C7 C8 C20 C21 110.99(19)
C7 C8 C20 C25 -64.7(2)
C8 C9 C10 C11 2.3(3)
C8 C9 C10 C15 -178.08(15)
C8 C20 C21 C22 -175.30(16)
C8 C20 C25 C24 175.7(2)
C9 C1 C2 C3 179.47(16)
C9 C1 C2 C7 -0.20(17)
C9 C1 C17 S2 174.88(12)
C9 C1 C17 C16 0.0(2)
C9 C8 C20 C21 -134.99(18)
C9 C8 C20 C25 49.3(2)
C9 C10 C11 C12 179.90(17)
C9 C10 C15 C14 179.26(15)
C9 C10 C15 C16 -2.0(2)
C10 C11 C12 C13 1.0(3)
C10 C15 C16 S1 -178.66(12)
C10 C15 C16 C17 1.2(2)
C11 C10 C15 C14 -1.1(2)
C11 C10 C15 C16 177.66(15)
C11 C12 C13 C14 -1.4(3)
C12 C13 C14 C15 0.5(3)
C13 C14 C15 C10 0.7(3)
C13 C14 C15 C16 -177.97(18)
C14 C15 C16 S1 0.0(2)
C14 C15 C16 C17 179.89(16)
C15 C10 C11 C12 0.3(3)
C15 C16 C17 S2 -174.96(13)
C15 C16 C17 C1 -0.2(2)
C16 S1 C18 C19 -69.97(18)
C17 S2 C19 C18 17.43(19)
C17 C1 C2 C3 -1.7(3)
C17 C1 C2 C7 178.60(16)
C17 C1 C9 C8 179.07(13)
C17 C1 C9 C10 -0.9(2)
C18 S1 C16 C15 -132.62(15)
C18 S1 C16 C17 47.49(16)
C19 S2 C17 C1 143.52(14)
C19 S2 C17 C16 -41.80(16)
C20 C8 C9 C1 -116.85(16)
C20 C8 C9 C10 63.1(2)
C20 C21 C22 C23 0.1(3)
C21 C20 C25 C24 -0.2(3)
C21 C22 C23 C24 -1.1(3)
C22 C23 C24 C25 1.4(4)
C23 C24 C25 C20 -0.8(4)
C25 C20 C21 C22 0.5(3)
C26 O1 C6 C5 -69.2(2)
C26 O1 C6 C7 113.89(18)
C27 O2 C5 C4 85.2(2)
C27 O2 C5 C6 -97.1(2)
C28 O3 C4 C3 -7.1(3)
C28 O3 C4 C5 174.41(16)

loop_
_smtbx_masks_void_nr
_smtbx_masks_void_average_x
_smtbx_masks_void_average_y
_smtbx_masks_void_average_z
_smtbx_masks_void_volume
_smtbx_masks_void_count_electrons
1 0.017 -0.056 0.083 7.2 0.0
2 -0.017 0.056 0.917 7.2 0.0
3 0.000 0.500 0.500 224.8 41.7
